data_8101141
loop_
_publ_author_name
'Emirdag-Eanes, Mehtap'
'Ibers,James A.'

_publ_section_title
;
Crystal structure of tricesium tetrathiovanadate(V), Cs~3~VS~4~, and 
of trirubidium tetrathiovanadate(V), Rb~3~VS~4~
;
_journal_issue 4
_journal_name_full 'Zeitschrift f\"ur Kristallographie - New Crystal Structures'
_journal_page_first 489
_journal_page_last 490
_journal_volume 216
_journal_year 2001
_chemical_formula_structural 'Cs3 V S4'
_chemical_formula_sum 'Cs3 S4 V'
_chemical_formula_weight 577.91
_space_group_IT_number 62
_symmetry_cell_setting orthorhombic
_symmetry_space_group_name_Hall '-P 2ac 2n'
_symmetry_space_group_name_H-M 'P n m a'
_cell_angle_alpha 90.00
_cell_angle_beta 90.00
_cell_angle_gamma 90.00
_cell_formula_units_Z 4
_cell_length_a 9.7097(6)
_cell_length_b 11.3627(7)
_cell_length_c 9.6824(6)
_cell_measurement_temperature 153(2)
_cell_volume 1068.24(11)
_diffrn_ambient_temperature 153(2)
_exptl_crystal_density_diffrn 3.593
_cod_database_code 8101141

loop_
_symmetry_equiv_pos_as_xyz
'x, y, z'
'-x+1/2, -y, z+1/2'
'-x, y+1/2, -z'
'x+1/2, -y+1/2, -z+1/2'
'-x, -y, -z'
'x-1/2, y, -z-1/2'
'x, -y-1/2, z'
'-x-1/2, y-1/2, z-1/2'

loop_
_atom_site_label
_atom_site_type_symbol
_atom_site_fract_x
_atom_site_fract_y
_atom_site_fract_z
_atom_site_U_iso_or_equiv
_atom_site_adp_type
_atom_site_occupancy
_atom_site_symmetry_multiplicity
_atom_site_Wyckoff_symbol
_atom_site_calc_flag
_atom_site_refinement_flags
_atom_site_disorder_assembly
_atom_site_disorder_group
Cs1 Cs 0.04339(2) 0.540502(19) 0.29239(2) 0.01817(9) Uani 1 8 d d . . .
Cs2 Cs 0.15251(3) 0.2500 0.08952(3) 0.02518(10) Uani 1 4 c d S . .
V1 V 0.22277(8) 0.2500 0.51843(8) 0.01324(16) Uani 1 4 c d S . .
S1 S 0.32862(9) 0.09292(8) 0.45308(9) 0.02151(19) Uani 1 8 d d . . .
S2 S 0.01580(12) 0.2500 0.43393(12) 0.0161(2) Uani 1 4 c d S . .
S3 S 0.21136(13) 0.2500 0.73925(13) 0.0202(2) Uani 1 4 c d S . .

loop_
_atom_site_aniso_label
_atom_site_aniso_U_11
_atom_site_aniso_U_22
_atom_site_aniso_U_33
_atom_site_aniso_U_23
_atom_site_aniso_U_13
_atom_site_aniso_U_12
Cs1 0.01968(13) 0.01819(14) 0.01665(14) 0.00018(7) -0.00113(7) 0.00062(7)
Cs2 0.01736(16) 0.0392(2) 0.01896(17) 0.000 0.00268(11) 0.000
V1 0.0113(3) 0.0174(4) 0.0110(3) 0.000 0.0002(3) 0.000
S1 0.0179(4) 0.0258(4) 0.0208(4) -0.0070(3) -0.0012(3) 0.0054(3)
S2 0.0129(5) 0.0206(5) 0.0146(5) 0.000 -0.0012(4) 0.000
S3 0.0206(6) 0.0223(6) 0.0178(5) 0.000 -0.0004(5) 0.000

loop_
_geom_bond_atom_site_label_1
_geom_bond_atom_site_label_2
_geom_bond_distance
_geom_bond_site_symmetry_2
_geom_bond_publ_flag
Cs1 S3 3.4061(9) 2_564 ?
Cs1 S3 3.4466(9) 5_566 ?
Cs1 S1 3.5066(9) 4_455 ?
Cs1 S1 3.5198(9) 7_565 ?
Cs1 S1 3.5626(9) 8_665 ?
Cs1 S2 3.5841(5) . ?
Cs1 S2 3.6082(9) 5_566 ?
Cs1 V1 3.9624(6) 5_566 ?
Cs1 Cs2 3.9846(3) . ?
Cs1 Cs1 4.2095(5) 5_566 ?
Cs1 V1 4.2259(7) 2_564 ?
Cs1 V1 4.3266(6) . ?
Cs2 S3 3.4392(13) 1_554 ?
Cs2 S2 3.5348(12) 6_656 ?
Cs2 S2 3.5892(12) . ?
Cs2 S1 3.6395(10) 6_556 ?
Cs2 S1 3.6395(10) 4_455 ?
Cs2 Cs1 3.9846(3) 7_565 ?
Cs2 S1 4.1184(10) 2_554 ?
Cs2 S1 4.1184(10) 8_665 ?
Cs2 V1 4.2086(9) . ?
Cs2 V1 4.3015(9) 6_556 ?
Cs2 Cs1 4.7604(4) 8_655 ?
V1 S3 2.1409(14) . ?
V1 S1 2.1546(10) . ?
V1 S1 2.1546(10) 7_565 ?
V1 S2 2.1698(14) . ?
V1 Cs1 3.9624(6) 3_546 ?
V1 Cs1 3.9624(6) 5_566 ?
V1 Cs1 4.2259(7) 2_565 ?
V1 Cs1 4.2259(7) 8_656 ?
V1 Cs2 4.3015(9) 6_656 ?
V1 Cs1 4.3266(6) 7_565 ?
S1 Cs1 3.5066(9) 4 ?
S1 Cs1 3.5198(9) 7_565 ?
S1 Cs1 3.5626(9) 8_656 ?
S1 Cs2 3.6395(10) 6_656 ?
S1 Cs2 4.1184(10) 2 ?
S2 Cs2 3.5348(12) 6_556 ?
S2 Cs1 3.5841(5) 7_565 ?
S2 Cs1 3.6082(9) 3_546 ?
S2 Cs1 3.6082(9) 5_566 ?
S3 Cs1 3.4061(9) 2_565 ?
S3 Cs1 3.4061(9) 8_656 ?
S3 Cs2 3.4392(13) 1_556 ?
S3 Cs1 3.4466(9) 3_546 ?
S3 Cs1 3.4466(9) 5_566 ?
